data_7152621
loop_
_publ_author_name
'Iaroshenko, Viktor O.'
'Savych, Iryna'
'Villinger, Alexander'
'Sosnovskikh, Vyacheslav Ya'
'Langer, Peter'

_publ_section_title
;
 Reactions of 3-acylchromones with dimethyl 1,3-acetonedicarboxylate and
 1,3-diphenylacetone: one-pot synthesis of functionalized
 2-hydroxybenzophenones, 6H-benzo[c]chromenes and benzo[c]coumarins.
;
_journal_issue 47
_journal_name_full 'Organic &amp; biomolecular chemistry'
_journal_page_first 9344
_journal_page_last 9348
_journal_paper_doi 10.1039/c2ob07020k
_journal_volume 10
_journal_year 2012
_chemical_formula_moiety 'C31 H22 O3, 0.5(C H4 O)'
_chemical_formula_sum 'C31.5 H24 O3.5'
_chemical_formula_weight 458.51
_chemical_name_systematic
;
?
;
_space_group_IT_number 14
_symmetry_cell_setting monoclinic
_symmetry_Int_Tables_number 14
_symmetry_space_group_name_Hall '-P 2yn'
_symmetry_space_group_name_H-M 'P 1 21/n 1'
_atom_sites_solution_hydrogens geom
_atom_sites_solution_primary direct
_atom_sites_solution_secondary difmap
_audit_creation_method SHELXL-97
_cell_angle_alpha 90.00
_cell_angle_beta 94.710(2)
_cell_angle_gamma 90.00
_cell_formula_units_Z 4
_cell_length_a 10.5603(5)
_cell_length_b 8.7419(4)
_cell_length_c 25.2998(11)
_cell_measurement_reflns_used 3927
_cell_measurement_temperature 173(2)
_cell_measurement_theta_max 51.325
_cell_measurement_theta_min 5.671
_cell_volume 2327.72(18)
_computing_cell_refinement 'Bruker Apex V7.51A'
_computing_data_collection 'Bruker Apex V7.51A'
_computing_data_reduction 'Bruker SAINT'
_computing_molecular_graphics 'ORTEP-3v2.01 (Farrugia, 1997)'
_computing_publication_material SHELXL-97
_computing_structure_refinement 'SHELXL-97 (Sheldrick, 1997)'
_computing_structure_solution 'SHELXS-97 (Sheldrick, 1997)'
_diffrn_ambient_temperature 173(2)
_diffrn_measured_fraction_theta_full 0.997
_diffrn_measured_fraction_theta_max 0.997
_diffrn_measurement_device_type 'Bruker-Nonius Apex X8-CCD-diffractometer'
_diffrn_measurement_method 'phi and omega scans'
_diffrn_radiation_monochromator graphite
_diffrn_radiation_source 'sealed tube'
_diffrn_radiation_type MoK\a
_diffrn_radiation_wavelength 0.71073
_diffrn_reflns_av_R_equivalents 0.0536
_diffrn_reflns_av_sigmaI/netI 0.0561
_diffrn_reflns_limit_h_max 12
_diffrn_reflns_limit_h_min -14
_diffrn_reflns_limit_k_max 11
_diffrn_reflns_limit_k_min -11
_diffrn_reflns_limit_l_max 34
_diffrn_reflns_limit_l_min -34
_diffrn_reflns_number 29004
_diffrn_reflns_theta_full 28.83
_diffrn_reflns_theta_max 28.83
_diffrn_reflns_theta_min 2.97
_exptl_absorpt_coefficient_mu 0.084
_exptl_absorpt_correction_T_max 0.9908
_exptl_absorpt_correction_T_min 0.9817
_exptl_absorpt_correction_type multi-scan
_exptl_absorpt_process_details '(SADABS; Sheldrick, 2004)'
_exptl_crystal_colour colourless
_exptl_crystal_density_diffrn 1.308
_exptl_crystal_density_method 'not measured'
_exptl_crystal_description block
_exptl_crystal_F_000 964
_exptl_crystal_size_max 0.22
_exptl_crystal_size_mid 0.21
_exptl_crystal_size_min 0.11
_platon_squeeze_details
;
The unit cell contains two methanol molecules which have been treated
as a diffuse contribution to the overall scattering without specific atom
positions by SQUEEZE/PLATON.
;
_refine_diff_density_max 0.268
_refine_diff_density_min -0.226
_refine_diff_density_rms 0.046
_refine_ls_extinction_method none
_refine_ls_goodness_of_fit_ref 1.012
_refine_ls_hydrogen_treatment mixed
_refine_ls_matrix_type full
_refine_ls_number_parameters 316
_refine_ls_number_reflns 6070
_refine_ls_number_restraints 0
_refine_ls_restrained_S_all 1.012
_refine_ls_R_factor_all 0.0915
_refine_ls_R_factor_gt 0.0527
_refine_ls_shift/su_max 0.000
_refine_ls_shift/su_mean 0.000
_refine_ls_structure_factor_coef Fsqd
_refine_ls_weighting_details 'calc w=1/[\s^2^(Fo^2^)+(0.0600P)^2^+0.0000P] where P=(Fo^2^+2Fc^2^)/3'
_refine_ls_weighting_scheme calc
_refine_ls_wR_factor_gt 0.1121
_refine_ls_wR_factor_ref 0.1260
_reflns_number_gt 3908
_reflns_number_total 6070
_reflns_threshold_expression >2\s(I)
_cod_data_source_file c2ob07020k.txt
_cod_data_source_block av_is2081
_cod_original_sg_symbol_H-M 'P 21/n'
_cod_original_formula_sum 'C31.50 H24 O3.50'
_cod_database_code 7152621

loop_
_symmetry_equiv_pos_as_xyz
'x, y, z'
'-x+1/2, y+1/2, -z+1/2'
'-x, -y, -z'
'x-1/2, -y-1/2, z-1/2'

loop_
_atom_site_label
_atom_site_type_symbol
_atom_site_fract_x
_atom_site_fract_y
_atom_site_fract_z
_atom_site_U_iso_or_equiv
_atom_site_adp_type
_atom_site_occupancy
_atom_site_symmetry_multiplicity
_atom_site_calc_flag
_atom_site_refinement_flags
C1 C 0.08924(13) 0.80320(17) 0.06231(6) 0.0179(3) Uani 1 1 d .
C2 C 0.06528(13) 0.82373(17) 0.11555(6) 0.0174(3) Uani 1 1 d .
C3 C -0.05764(13) 0.80300(17) 0.13147(5) 0.0174(3) Uani 1 1 d .
C4 C -0.15626(13) 0.76627(18) 0.09246(6) 0.0193(3) Uani 1 1 d .
C5 C -0.12974(14) 0.74931(18) 0.03982(6) 0.0194(3) Uani 1 1 d .
H5 H -0.1974 0.7249 0.0141 0.023 Uiso 1 1 calc R
C6 C -0.00821(13) 0.76668(17) 0.02325(6) 0.0175(3) Uani 1 1 d .
C7 C 0.17537(13) 0.86684(18) 0.15392(6) 0.0195(3) Uani 1 1 d .
C8 C 0.23464(15) 1.00770(19) 0.14856(6) 0.0272(4) Uani 1 1 d .
H8 H 0.2038 1.0763 0.1214 0.033 Uiso 1 1 calc R
C9 C 0.33899(17) 1.0482(2) 0.18300(7) 0.0354(4) Uani 1 1 d .
H9 H 0.3792 1.1444 0.1793 0.043 Uiso 1 1 calc R
C10 C 0.38387(16) 0.9481(2) 0.22248(7) 0.0369(5) Uani 1 1 d .
H10 H 0.4561 0.9749 0.2455 0.044 Uiso 1 1 calc R
C11 C 0.32459(16) 0.8103(2) 0.22862(7) 0.0339(4) Uani 1 1 d .
H11 H 0.3547 0.7432 0.2564 0.041 Uiso 1 1 calc R
C12 C 0.22066(15) 0.7684(2) 0.19430(6) 0.0255(4) Uani 1 1 d .
H12 H 0.1806 0.6723 0.1985 0.031 Uiso 1 1 calc R
C13 C -0.08370(14) 0.81104(19) 0.18869(6) 0.0216(3) Uani 1 1 d .
C14 C -0.04376(15) 0.9350(2) 0.22077(6) 0.0271(4) Uani 1 1 d .
H14 H -0.0005 1.0180 0.2060 0.033 Uiso 1 1 calc R
C15 C -0.06672(17) 0.9376(2) 0.27384(7) 0.0356(4) Uani 1 1 d .
H15 H -0.0395 1.0226 0.2953 0.043 Uiso 1 1 calc R
C16 C -0.12898(17) 0.8174(3) 0.29581(7) 0.0410(5) Uani 1 1 d .
H16 H -0.1441 0.8196 0.3323 0.049 Uiso 1 1 calc R
C17 C -0.16935(17) 0.6939(2) 0.26480(7) 0.0371(4) Uani 1 1 d .
H17 H -0.2122 0.6111 0.2799 0.045 Uiso 1 1 calc R
C18 C -0.14704(15) 0.6911(2) 0.21140(6) 0.0280(4) Uani 1 1 d .
H18 H -0.1754 0.6063 0.1901 0.034 Uiso 1 1 calc R
C19 C -0.29251(14) 0.7630(2) 0.10458(6) 0.0233(4) Uani 1 1 d .
C20 C -0.37198(14) 0.6304(2) 0.08790(6) 0.0243(4) Uani 1 1 d .
C21 C -0.50462(15) 0.6367(2) 0.09187(6) 0.0302(4) Uani 1 1 d .
C22 C -0.58051(16) 0.5109(3) 0.07810(7) 0.0398(5) Uani 1 1 d .
H22 H -0.6696 0.5159 0.0809 0.048 Uiso 1 1 calc R
C23 C -0.52701(17) 0.3798(3) 0.06051(8) 0.0415(5) Uani 1 1 d .
H23 H -0.5797 0.2943 0.0511 0.050 Uiso 1 1 calc R
C24 C -0.39652(17) 0.3693(2) 0.05606(7) 0.0352(4) Uani 1 1 d .
H24 H -0.3604 0.2779 0.0436 0.042 Uiso 1 1 calc R
C25 C -0.32067(15) 0.4938(2) 0.07001(6) 0.0278(4) Uani 1 1 d .
H25 H -0.2316 0.4867 0.0674 0.033 Uiso 1 1 calc R
C26 C 0.01412(14) 0.74223(17) -0.03359(6) 0.0183(3) Uani 1 1 d .
C27 C -0.04863(15) 0.62389(18) -0.06210(6) 0.0235(3) Uani 1 1 d .
H27 H -0.1032 0.5575 -0.0448 0.028 Uiso 1 1 calc R
C28 C -0.03227(16) 0.6021(2) -0.11535(6) 0.0280(4) Uani 1 1 d .
H28 H -0.0764 0.5221 -0.1344 0.034 Uiso 1 1 calc R
C29 C 0.04808(16) 0.6965(2) -0.14078(6) 0.0280(4) Uani 1 1 d .
H29 H 0.0598 0.6809 -0.1772 0.034 Uiso 1 1 calc R
C30 C 0.11157(15) 0.81411(19) -0.11313(6) 0.0251(4) Uani 1 1 d .
H30 H 0.1670 0.8791 -0.1306 0.030 Uiso 1 1 calc R
C31 C 0.09412(14) 0.83690(18) -0.05996(6) 0.0204(3) Uani 1 1 d .
H31 H 0.1374 0.9183 -0.0413 0.024 Uiso 1 1 calc R
O1 O 0.20959(10) 0.81173(14) 0.04667(5) 0.0281(3) Uani 1 1 d .
O2 O -0.33722(11) 0.87377(16) 0.12689(5) 0.0369(3) Uani 1 1 d .
O3 O -0.56099(11) 0.76498(19) 0.10874(5) 0.0437(4) Uani 1 1 d .
H1 H 0.268(2) 0.803(3) 0.0744(10) 0.072(8) Uiso 1 1 d .
H2 H -0.495(2) 0.834(3) 0.1207(9) 0.064(7) Uiso 1 1 d .

loop_
_atom_site_aniso_label
_atom_site_aniso_U_11
_atom_site_aniso_U_22
_atom_site_aniso_U_33
_atom_site_aniso_U_23
_atom_site_aniso_U_13
_atom_site_aniso_U_12
C1 0.0122(7) 0.0215(8) 0.0203(7) -0.0003(6) 0.0023(5) -0.0001(6)
C2 0.0137(7) 0.0196(8) 0.0188(7) -0.0002(6) 0.0004(5) 0.0003(6)
C3 0.0147(7) 0.0207(8) 0.0166(7) -0.0005(6) 0.0000(5) 0.0016(6)
C4 0.0129(7) 0.0241(8) 0.0209(7) -0.0005(6) 0.0013(6) 0.0004(6)
C5 0.0149(7) 0.0238(8) 0.0192(7) -0.0010(6) -0.0016(6) 0.0004(6)
C6 0.0158(7) 0.0191(8) 0.0174(7) -0.0004(6) 0.0010(5) 0.0021(6)
C7 0.0130(7) 0.0286(9) 0.0170(7) -0.0039(6) 0.0025(5) 0.0016(6)
C8 0.0232(8) 0.0308(10) 0.0275(9) -0.0019(7) 0.0005(7) -0.0030(7)
C9 0.0272(9) 0.0365(11) 0.0422(11) -0.0107(9) 0.0001(8) -0.0108(8)
C10 0.0224(9) 0.0545(13) 0.0322(10) -0.0108(9) -0.0077(7) -0.0040(8)
C11 0.0250(9) 0.0481(12) 0.0270(9) 0.0027(8) -0.0066(7) 0.0017(8)
C12 0.0186(8) 0.0333(10) 0.0240(8) 0.0010(7) -0.0014(6) -0.0007(7)
C13 0.0135(7) 0.0315(9) 0.0197(7) 0.0000(7) 0.0013(6) 0.0043(6)
C14 0.0224(8) 0.0360(10) 0.0226(8) -0.0025(7) 0.0004(6) 0.0042(7)
C15 0.0329(10) 0.0511(12) 0.0228(9) -0.0098(8) 0.0018(7) 0.0073(9)
C16 0.0315(10) 0.0723(15) 0.0201(8) 0.0005(9) 0.0073(7) 0.0082(10)
C17 0.0268(9) 0.0573(13) 0.0283(9) 0.0093(9) 0.0092(7) -0.0013(9)
C18 0.0187(8) 0.0388(10) 0.0266(9) 0.0000(7) 0.0038(6) -0.0009(7)
C19 0.0134(7) 0.0387(10) 0.0176(7) -0.0011(7) 0.0004(6) 0.0029(7)
C20 0.0135(7) 0.0424(10) 0.0167(7) 0.0035(7) 0.0000(5) -0.0012(7)
C21 0.0157(8) 0.0541(12) 0.0206(8) -0.0011(8) -0.0002(6) -0.0009(8)
C22 0.0152(8) 0.0667(15) 0.0368(10) 0.0059(10) -0.0021(7) -0.0104(9)
C23 0.0261(10) 0.0504(13) 0.0461(11) 0.0081(10) -0.0091(8) -0.0140(9)
C24 0.0297(9) 0.0361(11) 0.0385(10) 0.0054(8) -0.0053(8) -0.0037(8)
C25 0.0183(8) 0.0379(10) 0.0266(9) 0.0059(7) -0.0007(6) -0.0026(7)
C26 0.0173(7) 0.0198(8) 0.0175(7) 0.0002(6) -0.0003(6) 0.0043(6)
C27 0.0217(8) 0.0231(8) 0.0254(8) -0.0012(7) -0.0006(6) -0.0005(6)
C28 0.0333(9) 0.0262(9) 0.0232(8) -0.0066(7) -0.0049(7) 0.0000(7)
C29 0.0342(9) 0.0336(10) 0.0159(7) -0.0022(7) 0.0000(7) 0.0090(8)
C30 0.0258(8) 0.0292(9) 0.0207(8) 0.0039(7) 0.0041(6) 0.0051(7)
C31 0.0188(7) 0.0211(8) 0.0211(8) -0.0015(6) 0.0007(6) 0.0022(6)
O1 0.0121(5) 0.0499(8) 0.0225(6) -0.0037(5) 0.0033(4) -0.0023(5)
O2 0.0184(6) 0.0520(9) 0.0403(7) -0.0157(6) 0.0016(5) 0.0061(6)
O3 0.0128(6) 0.0744(10) 0.0440(8) -0.0203(7) 0.0025(5) 0.0043(6)

loop_
_atom_type_symbol
_atom_type_description
_atom_type_scat_dispersion_real
_atom_type_scat_dispersion_imag
_atom_type_scat_source
C C 0.0033 0.0016 'International Tables Vol C Tables 4.2.6.8 and 6.1.1.4'
H H 0.0000 0.0000 'International Tables Vol C Tables 4.2.6.8 and 6.1.1.4'
O O 0.0106 0.0060 'International Tables Vol C Tables 4.2.6.8 and 6.1.1.4'

loop_
_geom_angle_atom_site_label_1
_geom_angle_atom_site_label_2
_geom_angle_atom_site_label_3
_geom_angle
O1 C1 C2 121.18(13)
O1 C1 C6 117.05(13)
C2 C1 C6 121.72(13)
C3 C2 C1 120.25(13)
C3 C2 C7 122.21(13)
C1 C2 C7 117.54(13)
C2 C3 C4 118.41(13)
C2 C3 C13 121.32(12)
C4 C3 C13 120.20(13)
C5 C4 C3 119.91(13)
C5 C4 C19 117.82(13)
C3 C4 C19 121.86(13)
C6 C5 C4 122.70(13)
C6 C5 H5 118.7
C4 C5 H5 118.7
C5 C6 C1 116.99(13)
C5 C6 C26 119.85(13)
C1 C6 C26 123.13(13)
C12 C7 C8 119.26(14)
C12 C7 C2 121.43(14)
C8 C7 C2 119.31(13)
C7 C8 C9 120.15(16)
C7 C8 H8 119.9
C9 C8 H8 119.9
C10 C9 C8 119.88(17)
C10 C9 H9 120.1
C8 C9 H9 120.1
C11 C10 C9 120.31(15)
C11 C10 H10 119.8
C9 C10 H10 119.8
C10 C11 C12 120.28(16)
C10 C11 H11 119.9
C12 C11 H11 119.9
C7 C12 C11 120.10(16)
C7 C12 H12 119.9
C11 C12 H12 119.9
C18 C13 C14 118.42(14)
C18 C13 C3 119.76(14)
C14 C13 C3 121.81(15)
C15 C14 C13 120.50(17)
C15 C14 H14 119.8
C13 C14 H14 119.8
C16 C15 C14 120.34(18)
C16 C15 H15 119.8
C14 C15 H15 119.8
C15 C16 C17 120.09(17)
C15 C16 H16 120.0
C17 C16 H16 120.0
C16 C17 C18 119.75(18)
C16 C17 H17 120.1
C18 C17 H17 120.1
C17 C18 C13 120.89(17)
C17 C18 H18 119.6
C13 C18 H18 119.6
O2 C19 C20 121.21(14)
O2 C19 C4 119.31(15)
C20 C19 C4 119.43(14)
C25 C20 C21 117.85(15)
C25 C20 C19 122.48(14)
C21 C20 C19 119.61(15)
O3 C21 C22 118.37(16)
O3 C21 C20 121.18(16)
C22 C21 C20 120.45(17)
C23 C22 C21 119.99(17)
C23 C22 H22 120.0
C21 C22 H22 120.0
C22 C23 C24 121.22(18)
C22 C23 H23 119.4
C24 C23 H23 119.4
C25 C24 C23 118.96(19)
C25 C24 H24 120.5
C23 C24 H24 120.5
C24 C25 C20 121.53(16)
C24 C25 H25 119.2
C20 C25 H25 119.2
C31 C26 C27 118.28(14)
C31 C26 C6 121.82(13)
C27 C26 C6 119.88(14)
C28 C27 C26 120.80(15)
C28 C27 H27 119.6
C26 C27 H27 119.6
C29 C28 C27 120.12(15)
C29 C28 H28 119.9
C27 C28 H28 119.9
C28 C29 C30 119.93(15)
C28 C29 H29 120.0
C30 C29 H29 120.0
C29 C30 C31 119.94(15)
C29 C30 H30 120.0
C31 C30 H30 120.0
C30 C31 C26 120.92(14)
C30 C31 H31 119.5
C26 C31 H31 119.5
C1 O1 H1 111.3(16)
C21 O3 H2 107.3(14)

loop_
_geom_bond_atom_site_label_1
_geom_bond_atom_site_label_2
_geom_bond_distance
C1 O1 1.3639(17)
C1 C2 1.402(2)
C1 C6 1.4038(19)
C2 C3 1.4021(19)
C2 C7 1.5004(19)
C3 C4 1.4117(19)
C3 C13 1.497(2)
C4 C5 1.391(2)
C4 C19 1.496(2)
C5 C6 1.391(2)
C5 H5 0.9500
C6 C26 1.492(2)
C7 C12 1.390(2)
C7 C8 1.393(2)
C8 C9 1.393(2)
C8 H8 0.9500
C9 C10 1.382(3)
C9 H9 0.9500
C10 C11 1.373(3)
C10 H10 0.9500
C11 C12 1.391(2)
C11 H11 0.9500
C12 H12 0.9500
C13 C18 1.393(2)
C13 C14 1.398(2)
C14 C15 1.384(2)
C14 H14 0.9500
C15 C16 1.380(3)
C15 H15 0.9500
C16 C17 1.381(3)
C16 H16 0.9500
C17 C18 1.390(2)
C17 H17 0.9500
C18 H18 0.9500
C19 O2 1.234(2)
C19 C20 1.472(2)
C20 C25 1.402(2)
C20 C21 1.414(2)
C21 O3 1.355(2)
C21 C22 1.388(3)
C22 C23 1.369(3)
C22 H22 0.9500
C23 C24 1.395(3)
C23 H23 0.9500
C24 C25 1.380(2)
C24 H24 0.9500
C25 H25 0.9500
C26 C31 1.392(2)
C26 C27 1.397(2)
C27 C28 1.385(2)
C27 H27 0.9500
C28 C29 1.380(2)
C28 H28 0.9500
C29 C30 1.385(2)
C29 H29 0.9500
C30 C31 1.387(2)
C30 H30 0.9500
C31 H31 0.9500
O1 H1 0.90(2)
O3 H2 0.95(2)

loop_
_geom_torsion_atom_site_label_1
_geom_torsion_atom_site_label_2
_geom_torsion_atom_site_label_3
_geom_torsion_atom_site_label_4
_geom_torsion
O1 C1 C2 C3 -175.13(14)
C6 C1 C2 C3 2.1(2)
O1 C1 C2 C7 4.4(2)
C6 C1 C2 C7 -178.33(14)
C1 C2 C3 C4 -2.1(2)
C7 C2 C3 C4 178.42(14)
C1 C2 C3 C13 174.71(14)
C7 C2 C3 C13 -4.8(2)
C2 C3 C4 C5 0.9(2)
C13 C3 C4 C5 -175.86(14)
C2 C3 C4 C19 -171.57(14)
C13 C3 C4 C19 11.6(2)
C3 C4 C5 C6 0.2(2)
C19 C4 C5 C6 172.98(15)
C4 C5 C6 C1 -0.2(2)
C4 C5 C6 C26 178.16(14)
O1 C1 C6 C5 176.39(14)
C2 C1 C6 C5 -1.0(2)
O1 C1 C6 C26 -1.9(2)
C2 C1 C6 C26 -179.25(14)
C3 C2 C7 C12 65.6(2)
C1 C2 C7 C12 -113.94(17)
C3 C2 C7 C8 -115.30(17)
C1 C2 C7 C8 65.17(19)
C12 C7 C8 C9 0.7(2)
C2 C7 C8 C9 -178.41(15)
C7 C8 C9 C10 0.1(3)
C8 C9 C10 C11 -1.3(3)
C9 C10 C11 C12 1.6(3)
C8 C7 C12 C11 -0.4(2)
C2 C7 C12 C11 178.68(15)
C10 C11 C12 C7 -0.7(3)
C2 C3 C13 C18 -126.90(16)
C4 C3 C13 C18 49.8(2)
C2 C3 C13 C14 51.7(2)
C4 C3 C13 C14 -131.55(16)
C18 C13 C14 C15 0.1(2)
C3 C13 C14 C15 -178.53(14)
C13 C14 C15 C16 0.3(3)
C14 C15 C16 C17 -0.3(3)
C15 C16 C17 C18 0.0(3)
C16 C17 C18 C13 0.4(3)
C14 C13 C18 C17 -0.4(2)
C3 C13 C18 C17 178.23(15)
C5 C4 C19 O2 -121.93(17)
C3 C4 C19 O2 50.7(2)
C5 C4 C19 C20 55.8(2)
C3 C4 C19 C20 -131.53(16)
O2 C19 C20 C25 -169.94(15)
C4 C19 C20 C25 12.4(2)
O2 C19 C20 C21 7.3(2)
C4 C19 C20 C21 -170.36(14)
C25 C20 C21 O3 -179.85(15)
C19 C20 C21 O3 2.8(2)
C25 C20 C21 C22 -0.3(2)
C19 C20 C21 C22 -177.74(15)
O3 C21 C22 C23 179.50(16)
C20 C21 C22 C23 0.0(3)
C21 C22 C23 C24 0.0(3)
C22 C23 C24 C25 0.3(3)
C23 C24 C25 C20 -0.7(3)
C21 C20 C25 C24 0.7(2)
C19 C20 C25 C24 178.04(15)
C5 C6 C26 C31 139.28(15)
C1 C6 C26 C31 -42.5(2)
C5 C6 C26 C27 -39.1(2)
C1 C6 C26 C27 139.12(16)
C31 C26 C27 C28 -0.4(2)
C6 C26 C27 C28 177.99(14)
C26 C27 C28 C29 0.9(2)
C27 C28 C29 C30 -0.6(2)
C28 C29 C30 C31 -0.1(2)
C29 C30 C31 C26 0.5(2)
C27 C26 C31 C30 -0.3(2)
C6 C26 C31 C30 -178.66(14)

loop_
_platon_squeeze_void_nr
_platon_squeeze_void_average_x
_platon_squeeze_void_average_y
_platon_squeeze_void_average_z
_platon_squeeze_void_volume
_platon_squeeze_void_count_electrons
_platon_squeeze_void_content
1 0.500 0.000 1.000 52 15 ' '
2 0.792 0.073 0.674 8 1 ' '
3 0.000 0.500 0.500 52 15 ' '
4 0.292 0.427 0.174 8 1 ' '
5 0.708 0.573 0.826 8 1 ' '
6 0.208 0.927 0.326 8 1 ' '
